data_4074316
loop_
_publ_author_name
'Busetto, Luigi'
'Marchetti, Fabio'
'Zacchini, Stefano'
'Zanotti, Valerio'

_publ_section_title
;
 Unprecedented Zwitterionic Iminium&#x2212;Chalcogenide Bridging Ligands
 in Diiron Complexes
;
_journal_issue 20
_journal_name_full Organometallics
_journal_page_first 4808
_journal_paper_doi 10.1021/om060550r
_journal_volume 25
_journal_year 2006
_chemical_formula_sum 'C25 H25 Fe2 N O2 Se'
_chemical_formula_weight 562.12
_chemical_name_systematic
; 
 ? 
;
_space_group_IT_number 2
_symmetry_cell_setting triclinic
_symmetry_space_group_name_Hall '-P 1'
_symmetry_space_group_name_H-M 'P -1'
_atom_sites_solution_hydrogens geom
_atom_sites_solution_primary direct
_atom_sites_solution_secondary difmap
_audit_creation_method SHELXL-97
_cell_angle_alpha 76.57(3)
_cell_angle_beta 82.09(3)
_cell_angle_gamma 61.98(3)
_cell_formula_units_Z 2
_cell_length_a 8.3952(17)
_cell_length_b 8.8375(18)
_cell_length_c 17.233(3)
_cell_measurement_reflns_used 5042
_cell_measurement_temperature 100(2)
_cell_measurement_theta_max 32.772
_cell_measurement_theta_min 2.429
_cell_volume 1097.2(5)
_computing_structure_refinement 'SHELXL-97 (Sheldrick, 1997)'
_computing_structure_solution 'SHELXS-97 (Sheldrick, 1990)'
_diffrn_ambient_temperature 100(2)
_diffrn_measured_fraction_theta_full 0.997
_diffrn_measured_fraction_theta_max 0.997
_diffrn_radiation_monochromator graphite
_diffrn_radiation_source 'fine-focus sealed tube'
_diffrn_radiation_type MoK\a
_diffrn_radiation_wavelength 0.71073
_diffrn_reflns_av_R_equivalents 0.0685
_diffrn_reflns_av_sigmaI/netI 0.0763
_diffrn_reflns_limit_h_max 8
_diffrn_reflns_limit_h_min -11
_diffrn_reflns_limit_k_max 12
_diffrn_reflns_limit_k_min -12
_diffrn_reflns_limit_l_max 24
_diffrn_reflns_limit_l_min -24
_diffrn_reflns_number 13026
_diffrn_reflns_theta_full 30.51
_diffrn_reflns_theta_max 30.51
_diffrn_reflns_theta_min 1.22
_exptl_absorpt_coefficient_mu 3.003
_exptl_absorpt_correction_T_max 0.6615
_exptl_absorpt_correction_T_min 0.5089
_exptl_absorpt_correction_type empirical
_exptl_crystal_colour black
_exptl_crystal_density_diffrn 1.701
_exptl_crystal_density_method 'not measured'
_exptl_crystal_description prism
_exptl_crystal_F_000 568
_exptl_crystal_size_max 0.26
_exptl_crystal_size_mid 0.22
_exptl_crystal_size_min 0.15
_refine_diff_density_max 1.671
_refine_diff_density_min -1.173
_refine_diff_density_rms 0.168
_refine_ls_extinction_method none
_refine_ls_goodness_of_fit_ref 0.987
_refine_ls_hydrogen_treatment constr
_refine_ls_matrix_type full
_refine_ls_number_parameters 284
_refine_ls_number_reflns 6670
_refine_ls_number_restraints 146
_refine_ls_restrained_S_all 1.009
_refine_ls_R_factor_all 0.0774
_refine_ls_R_factor_gt 0.0536
_refine_ls_shift/su_max 0.001
_refine_ls_shift/su_mean 0.000
_refine_ls_structure_factor_coef Fsqd
_refine_ls_weighting_details 'calc w=1/[\s^2^(Fo^2^)+(0.0852P)^2^+0.0000P] where P=(Fo^2^+2Fc^2^)/3'
_refine_ls_weighting_scheme calc
_refine_ls_wR_factor_gt 0.1311
_refine_ls_wR_factor_ref 0.1448
_reflns_number_gt 4844
_reflns_number_total 6670
_reflns_threshold_expression >2sigma(I)
_cod_data_source_file om060550rsi20060623_120244.cif
_cod_data_source_block z64p-1
_cod_depositor_comments
;
The following automatic conversions were performed:

'_symmetry_cell_setting' value 'Triclinic' changed to 'triclinic'
according to /home/saulius/struct/CIF-dictionaries/cif_core.dic
dictionary named 'cif_core.dic' version 2.4.1 from 2010-06-29.

Automatic conversion script
Id: cif_fix_values 1715 2011-07-08 13:25:40Z adriana 
;
_cod_original_cell_volume 1097.2(4)
_cod_original_sg_symbol_H-M P-1
_cod_database_code 4074316

loop_
_symmetry_equiv_pos_as_xyz
'x, y, z'
'-x, -y, -z'

loop_
_atom_site_label
_atom_site_type_symbol
_atom_site_fract_x
_atom_site_fract_y
_atom_site_fract_z
_atom_site_U_iso_or_equiv
_atom_site_adp_type
_atom_site_occupancy
_atom_site_symmetry_multiplicity
_atom_site_calc_flag
_atom_site_refinement_flags
Fe1 Fe 0.56108(7) 0.71164(6) 0.62699(3) 0.01451(12) Uani 1 1 d .
Fe2 Fe 0.79485(6) 0.61310(6) 0.73094(3) 0.01403(12) Uani 1 1 d .
C1 C 0.4035(7) 0.7403(6) 0.5353(3) 0.0410(8) Uani 1 1 d U
H1 H 0.3094 0.8488 0.5120 0.049 Uiso 1 1 calc R
C2 C 0.5877(7) 0.6678(6) 0.5086(3) 0.0373(8) Uani 1 1 d U
H2 H 0.6395 0.7185 0.4644 0.045 Uiso 1 1 calc R
C3 C 0.6772(6) 0.5085(6) 0.5595(3) 0.0311(7) Uani 1 1 d U
H3 H 0.8022 0.4304 0.5560 0.037 Uiso 1 1 calc R
C4 C 0.5528(6) 0.4822(6) 0.6166(3) 0.0312(7) Uani 1 1 d U
H4 H 0.5797 0.3833 0.6585 0.037 Uiso 1 1 calc R
C5 C 0.3855(7) 0.6224(6) 0.6025(3) 0.0360(7) Uani 1 1 d U
H5 H 0.2772 0.6373 0.6326 0.043 Uiso 1 1 calc R
C6 C 0.9618(5) 0.3446(5) 0.7255(3) 0.0280(7) Uani 1 1 d U
H6 H 0.9502 0.2838 0.6895 0.034 Uiso 1 1 calc R
C7 C 1.0661(5) 0.4347(5) 0.7114(3) 0.0263(6) Uani 1 1 d U
H7 H 1.1374 0.4451 0.6646 0.032 Uiso 1 1 calc R
C8 C 1.0463(5) 0.5077(5) 0.7797(3) 0.0258(6) Uani 1 1 d U
H8 H 1.1012 0.5762 0.7866 0.031 Uiso 1 1 calc R
C9 C 0.9285(6) 0.4590(5) 0.8363(3) 0.0293(7) Uani 1 1 d U
H9 H 0.8918 0.4885 0.8876 0.035 Uiso 1 1 calc R
C10 C 0.8768(6) 0.3592(5) 0.8018(3) 0.0301(7) Uani 1 1 d U
H10 H 0.7983 0.3103 0.8259 0.036 Uiso 1 1 calc R
C11 C 0.4091(5) 0.9240(4) 0.6402(2) 0.0168(6) Uani 1 1 d .
O11 O 0.3073(4) 1.0649(3) 0.64566(16) 0.0239(6) Uani 1 1 d .
C12 C 0.5586(5) 0.6256(4) 0.7394(2) 0.0166(6) Uani 1 1 d .
O12 O 0.4634(4) 0.5879(3) 0.78832(16) 0.0236(6) Uani 1 1 d .
C13 C 0.7590(5) 0.7737(4) 0.6221(2) 0.0167(6) Uani 1 1 d U
C14 C 0.7604(5) 0.8724(4) 0.6772(2) 0.0159(6) Uani 1 1 d U
Se1 Se 0.91653(5) 0.97473(5) 0.67383(2) 0.02172(11) Uani 1 1 d .
C15 C 0.6776(4) 0.8379(4) 0.7531(2) 0.0124(6) Uani 1 1 d U
C16 C 0.8879(5) 0.7548(5) 0.5505(2) 0.0229(7) Uani 1 1 d U
H16A H 0.8250 0.8437 0.5045 0.034 Uiso 1 1 calc R
H16B H 0.9325 0.6384 0.5383 0.034 Uiso 1 1 calc R
H16C H 0.9899 0.7700 0.5623 0.034 Uiso 1 1 calc R
N1 N 0.5837(4) 0.9360(4) 0.80529(18) 0.0153(5) Uani 1 1 d .
C17 C 0.5131(5) 1.1281(4) 0.7862(2) 0.0205(7) Uani 1 1 d .
H17A H 0.5926 1.1604 0.8076 0.031 Uiso 1 1 calc R
H17B H 0.3914 1.1830 0.8102 0.031 Uiso 1 1 calc R
H17C H 0.5083 1.1680 0.7282 0.031 Uiso 1 1 calc R
C18 C 0.5570(5) 0.8563(4) 0.8866(2) 0.0170(6) Uani 1 1 d U
C19 C 0.3947(5) 0.8481(5) 0.9093(2) 0.0201(6) Uani 1 1 d U
C20 C 0.3806(6) 0.7581(5) 0.9861(2) 0.0248(7) Uani 1 1 d U
H20 H 0.2737 0.7464 1.0028 0.030 Uiso 1 1 calc R
C21 C 0.5219(6) 0.6856(5) 1.0384(2) 0.0280(7) Uani 1 1 d U
H21 H 0.5123 0.6213 1.0898 0.034 Uiso 1 1 calc R
C22 C 0.6739(6) 0.7063(5) 1.0162(2) 0.0281(8) Uani 1 1 d U
H22 H 0.7668 0.6604 1.0534 0.034 Uiso 1 1 calc R
C23 C 0.6958(5) 0.7939(5) 0.9398(2) 0.0208(6) Uani 1 1 d U
C24 C 0.2391(5) 0.9311(5) 0.8547(2) 0.0259(8) Uani 1 1 d U
H24A H 0.2743 0.9810 0.8024 0.039 Uiso 1 1 calc R
H24B H 0.1363 1.0238 0.8774 0.039 Uiso 1 1 calc R
H24C H 0.2048 0.8427 0.8487 0.039 Uiso 1 1 calc R
C25 C 0.8616(5) 0.8226(5) 0.9180(3) 0.0277(8) Uani 1 1 d U
H25A H 0.8470 0.9218 0.9397 0.042 Uiso 1 1 calc R
H25B H 0.8771 0.8472 0.8598 0.042 Uiso 1 1 calc R
H25C H 0.9680 0.7174 0.9405 0.042 Uiso 1 1 calc R

loop_
_atom_site_aniso_label
_atom_site_aniso_U_11
_atom_site_aniso_U_22
_atom_site_aniso_U_33
_atom_site_aniso_U_23
_atom_site_aniso_U_13
_atom_site_aniso_U_12
Fe1 0.0133(2) 0.0119(2) 0.0187(3) -0.00400(17) -0.00350(18) -0.00473(18)
Fe2 0.0103(2) 0.0099(2) 0.0201(3) -0.00377(17) -0.00309(17) -0.00197(17)
C1 0.0499(17) 0.0353(15) 0.0436(18) -0.0167(13) -0.0215(15) -0.0149(14)
C2 0.0556(18) 0.0379(16) 0.0325(17) -0.0111(13) -0.0067(14) -0.0293(15)
C3 0.0387(15) 0.0330(15) 0.0317(16) -0.0187(13) -0.0005(13) -0.0191(13)
C4 0.0413(17) 0.0299(14) 0.0364(16) -0.0150(12) -0.0021(13) -0.0235(13)
C5 0.0351(15) 0.0435(16) 0.0454(18) -0.0247(14) -0.0044(13) -0.0229(13)
C6 0.0202(14) 0.0153(12) 0.0431(16) -0.0100(12) -0.0126(13) 0.0014(11)
C7 0.0145(13) 0.0203(13) 0.0367(15) -0.0096(12) -0.0061(11) 0.0014(11)
C8 0.0168(14) 0.0184(13) 0.0372(16) -0.0070(12) -0.0144(12) 0.0005(10)
C9 0.0227(15) 0.0184(13) 0.0315(14) -0.0026(11) -0.0106(12) 0.0047(11)
C10 0.0217(15) 0.0148(13) 0.0424(16) 0.0038(12) -0.0100(12) -0.0008(11)
C11 0.0170(16) 0.0184(15) 0.0158(16) 0.0001(12) -0.0049(12) -0.0092(13)
O11 0.0183(13) 0.0198(12) 0.0277(14) -0.0069(10) -0.0043(11) -0.0018(10)
C12 0.0138(15) 0.0125(13) 0.0232(17) -0.0030(12) -0.0032(13) -0.0052(12)
O12 0.0215(13) 0.0247(13) 0.0259(14) -0.0019(11) -0.0009(11) -0.0129(11)
C13 0.0143(13) 0.0158(12) 0.0201(15) -0.0046(11) -0.0007(11) -0.0063(11)
C14 0.0136(13) 0.0126(11) 0.0207(14) -0.0027(10) -0.0022(11) -0.0049(10)
Se1 0.01935(19) 0.02153(18) 0.0310(2) -0.00898(15) 0.00240(15) -0.01383(15)
C15 0.0089(12) 0.0111(11) 0.0184(14) -0.0036(10) -0.0046(11) -0.0039(10)
C16 0.0231(18) 0.0281(17) 0.0228(18) -0.0102(14) 0.0060(14) -0.0153(15)
N1 0.0102(13) 0.0125(12) 0.0208(14) -0.0060(10) -0.0014(10) -0.0017(10)
C17 0.0207(17) 0.0105(13) 0.0267(19) -0.0058(13) -0.0009(14) -0.0030(13)
C18 0.0151(13) 0.0143(12) 0.0207(14) -0.0062(11) 0.0002(11) -0.0047(10)
C19 0.0176(13) 0.0187(12) 0.0221(14) -0.0077(11) 0.0020(11) -0.0058(11)
C20 0.0261(15) 0.0247(14) 0.0242(15) -0.0070(12) 0.0043(13) -0.0123(12)
C21 0.0351(17) 0.0251(14) 0.0204(15) -0.0058(12) 0.0004(13) -0.0105(13)
C22 0.0290(16) 0.0270(14) 0.0215(15) -0.0082(12) -0.0046(13) -0.0045(13)
C23 0.0203(14) 0.0192(13) 0.0203(14) -0.0084(11) -0.0030(11) -0.0041(11)
C24 0.0141(16) 0.0299(18) 0.031(2) -0.0055(15) -0.0029(14) -0.0072(14)
C25 0.0204(18) 0.0299(18) 0.033(2) -0.0105(16) -0.0044(15) -0.0083(15)

loop_
_atom_type_symbol
_atom_type_description
_atom_type_scat_dispersion_real
_atom_type_scat_dispersion_imag
_atom_type_scat_source
C C 0.0033 0.0016 'International Tables Vol C Tables 4.2.6.8 and 6.1.1.4'
H H 0.0000 0.0000 'International Tables Vol C Tables 4.2.6.8 and 6.1.1.4'
N N 0.0061 0.0033 'International Tables Vol C Tables 4.2.6.8 and 6.1.1.4'
O O 0.0106 0.0060 'International Tables Vol C Tables 4.2.6.8 and 6.1.1.4'
Fe Fe 0.3463 0.8444 'International Tables Vol C Tables 4.2.6.8 and 6.1.1.4'
Se Se -0.0929 2.2259 'International Tables Vol C Tables 4.2.6.8 and 6.1.1.4'

loop_
_geom_angle_atom_site_label_1
_geom_angle_atom_site_label_2
_geom_angle_atom_site_label_3
_geom_angle
C11 Fe1 C12 90.99(15)
C11 Fe1 C13 88.58(15)
C12 Fe1 C13 97.76(15)
C11 Fe1 C1 89.29(18)
C12 Fe1 C1 132.66(19)
C13 Fe1 C1 129.57(19)
C11 Fe1 C5 101.30(18)
C12 Fe1 C5 94.65(18)
C13 Fe1 C5 164.00(17)
C1 Fe1 C5 39.4(2)
C11 Fe1 C4 138.27(17)
C12 Fe1 C4 85.13(16)
C13 Fe1 C4 133.14(16)
C1 Fe1 C4 64.62(19)
C5 Fe1 C4 38.12(18)
C11 Fe1 C2 115.30(18)
C12 Fe1 C2 149.11(16)
C13 Fe1 C2 98.77(17)
C1 Fe1 C2 39.4(2)
C5 Fe1 C2 65.69(19)
C4 Fe1 C2 64.59(18)
C11 Fe1 C3 152.42(17)
C12 Fe1 C3 112.83(16)
C13 Fe1 C3 101.13(16)
C1 Fe1 C3 64.56(19)
C5 Fe1 C3 64.54(18)
C4 Fe1 C3 38.48(17)
C2 Fe1 C3 38.08(18)
C11 Fe1 Fe2 102.94(12)
C12 Fe1 Fe2 48.63(11)
C13 Fe1 Fe2 51.76(10)
C1 Fe1 Fe2 167.77(14)
C5 Fe1 Fe2 135.62(14)
C4 Fe1 Fe2 105.18(13)
C2 Fe1 Fe2 131.37(15)
C3 Fe1 Fe2 103.31(13)
C15 Fe2 C12 85.52(14)
C15 Fe2 C13 75.29(14)
C12 Fe2 C13 95.17(15)
C15 Fe2 C8 103.52(15)
C12 Fe2 C8 148.16(16)
C13 Fe2 C8 116.61(16)
C15 Fe2 C9 103.50(15)
C12 Fe2 C9 108.19(17)
C13 Fe2 C9 156.51(17)
C8 Fe2 C9 40.20(17)
C15 Fe2 C7 134.99(15)
C12 Fe2 C7 139.44(15)
C13 Fe2 C7 97.35(16)
C8 Fe2 C7 39.80(15)
C9 Fe2 C7 66.50(17)
C15 Fe2 C10 134.11(16)
C12 Fe2 C10 85.41(16)
C13 Fe2 C10 150.37(16)
C8 Fe2 C10 66.24(17)
C9 Fe2 C10 39.09(17)
C7 Fe2 C10 65.41(17)
C15 Fe2 C6 168.36(15)
C12 Fe2 C6 101.29(15)
C13 Fe2 C6 113.05(16)
C8 Fe2 C6 65.80(16)
C9 Fe2 C6 65.53(16)
C7 Fe2 C6 38.60(16)
C10 Fe2 C6 38.73(17)
C15 Fe2 C14 40.88(14)
C12 Fe2 C14 106.21(14)
C13 Fe2 C14 39.90(14)
C8 Fe2 C14 100.01(15)
C9 Fe2 C14 126.51(16)
C7 Fe2 C14 108.07(15)
C10 Fe2 C14 165.18(16)
C6 Fe2 C14 142.26(16)
C15 Fe2 Fe1 88.37(10)
C12 Fe2 Fe1 48.29(11)
C13 Fe2 Fe1 49.39(10)
C8 Fe2 Fe1 159.13(12)
C9 Fe2 Fe1 153.40(13)
C7 Fe2 Fe1 120.71(12)
C10 Fe2 Fe1 117.15(13)
C6 Fe2 Fe1 103.21(12)
C14 Fe2 Fe1 77.67(10)
C5 C1 C2 107.9(4)
C5 C1 Fe1 70.4(3)
C2 C1 Fe1 71.6(3)
C5 C1 H1 126.1
C2 C1 H1 126.1
Fe1 C1 H1 123.7
C3 C2 C1 106.8(5)
C3 C2 Fe1 71.1(3)
C1 C2 Fe1 69.1(3)
C3 C2 H2 126.6
C1 C2 H2 126.6
Fe1 C2 H2 124.8
C2 C3 C4 108.7(4)
C2 C3 Fe1 70.8(3)
C4 C3 Fe1 69.9(2)
C2 C3 H3 125.7
C4 C3 H3 125.7
Fe1 C3 H3 125.2
C5 C4 C3 109.1(4)
C5 C4 Fe1 70.4(2)
C3 C4 Fe1 71.6(2)
C5 C4 H4 125.5
C3 C4 H4 125.5
Fe1 C4 H4 124.2
C4 C5 C1 107.6(4)
C4 C5 Fe1 71.5(2)
C1 C5 Fe1 70.3(3)
C4 C5 H5 126.2
C1 C5 H5 126.2
Fe1 C5 H5 123.7
C7 C6 C10 108.7(4)
C7 C6 Fe2 69.8(2)
C10 C6 Fe2 70.3(2)
C7 C6 H6 125.6
C10 C6 H6 125.6
Fe2 C6 H6 125.9
C6 C7 C8 107.9(4)
C6 C7 Fe2 71.6(2)
C8 C7 Fe2 68.8(2)
C6 C7 H7 126.0
C8 C7 H7 126.0
Fe2 C7 H7 125.1
C7 C8 C9 107.5(4)
C7 C8 Fe2 71.4(2)
C9 C8 Fe2 70.6(2)
C7 C8 H8 126.3
C9 C8 H8 126.3
Fe2 C8 H8 123.5
C10 C9 C8 107.5(4)
C10 C9 Fe2 71.6(2)
C8 C9 Fe2 69.2(2)
C10 C9 H9 126.2
C8 C9 H9 126.2
Fe2 C9 H9 124.6
C6 C10 C9 108.3(4)
C6 C10 Fe2 71.0(2)
C9 C10 Fe2 69.4(2)
C6 C10 H10 125.9
C9 C10 H10 125.9
Fe2 C10 H10 125.4
O11 C11 Fe1 177.2(3)
O12 C12 Fe1 138.0(3)
O12 C12 Fe2 138.7(3)
Fe1 C12 Fe2 83.08(15)
C14 C13 C16 117.8(3)
C14 C13 Fe1 120.3(3)
C16 C13 Fe1 120.6(3)
C14 C13 Fe2 74.7(2)
C16 C13 Fe2 129.0(3)
Fe1 C13 Fe2 78.85(13)
C15 C14 C13 112.6(3)
C15 C14 Se1 116.8(2)
C13 C14 Se1 127.3(3)
C15 C14 Fe2 58.44(17)
C13 C14 Fe2 65.39(19)
Se1 C14 Fe2 130.20(17)
N1 C15 C14 132.4(3)
N1 C15 Fe2 146.6(3)
C14 C15 Fe2 80.7(2)
C13 C16 H16A 109.5
C13 C16 H16B 109.5
H16A C16 H16B 109.5
C13 C16 H16C 109.5
H16A C16 H16C 109.5
H16B C16 H16C 109.5
C15 N1 C18 120.1(3)
C15 N1 C17 122.0(3)
C18 N1 C17 117.8(3)
N1 C17 H17A 109.5
N1 C17 H17B 109.5
H17A C17 H17B 109.5
N1 C17 H17C 109.5
H17A C17 H17C 109.5
H17B C17 H17C 109.5
C19 C18 C23 122.5(3)
C19 C18 N1 119.6(3)
C23 C18 N1 117.9(3)
C18 C19 C20 117.5(3)
C18 C19 C24 122.5(3)
C20 C19 C24 120.0(4)
C21 C20 C19 120.7(4)
C21 C20 H20 119.7
C19 C20 H20 119.7
C22 C21 C20 120.3(4)
C22 C21 H21 119.8
C20 C21 H21 119.8
C21 C22 C23 121.4(4)
C21 C22 H22 119.3
C23 C22 H22 119.3
C18 C23 C22 117.3(4)
C18 C23 C25 122.4(3)
C22 C23 C25 120.3(3)
C19 C24 H24A 109.5
C19 C24 H24B 109.5
H24A C24 H24B 109.5
C19 C24 H24C 109.5
H24A C24 H24C 109.5
H24B C24 H24C 109.5
C23 C25 H25A 109.5
C23 C25 H25B 109.5
H25A C25 H25B 109.5
C23 C25 H25C 109.5
H25A C25 H25C 109.5
H25B C25 H25C 109.5

loop_
_geom_bond_atom_site_label_1
_geom_bond_atom_site_label_2
_geom_bond_distance
Fe1 C11 1.752(4)
Fe1 C12 1.911(4)
Fe1 C13 1.966(4)
Fe1 C1 2.095(4)
Fe1 C5 2.095(4)
Fe1 C4 2.110(4)
Fe1 C2 2.127(5)
Fe1 C3 2.131(4)
Fe1 Fe2 2.5409(12)
Fe2 C15 1.864(3)
Fe2 C12 1.921(4)
Fe2 C13 2.034(4)
Fe2 C8 2.076(4)
Fe2 C9 2.094(4)
Fe2 C7 2.109(4)
Fe2 C10 2.123(4)
Fe2 C6 2.132(4)
Fe2 C14 2.158(3)
C1 C5 1.411(7)
C1 C2 1.423(8)
C1 H1 0.9500
C2 C3 1.389(7)
C2 H2 0.9500
C3 C4 1.398(6)
C3 H3 0.9500
C4 C5 1.373(6)
C4 H4 0.9500
C5 H5 0.9500
C6 C7 1.402(6)
C6 C10 1.411(6)
C6 H6 0.9500
C7 C8 1.425(6)
C7 H7 0.9500
C8 C9 1.433(6)
C8 H8 0.9500
C9 C10 1.411(6)
C9 H9 0.9500
C10 H10 0.9500
C11 O11 1.150(4)
C12 O12 1.181(4)
C13 C14 1.435(5)
C13 C16 1.510(5)
C14 C15 1.431(5)
C14 Se1 1.899(3)
C15 N1 1.307(4)
C16 H16A 0.9800
C16 H16B 0.9800
C16 H16C 0.9800
N1 C18 1.453(4)
N1 C17 1.480(4)
C17 H17A 0.9800
C17 H17B 0.9800
C17 H17C 0.9800
C18 C19 1.395(5)
C18 C23 1.400(5)
C19 C20 1.398(5)
C19 C24 1.499(5)
C20 C21 1.394(6)
C20 H20 0.9500
C21 C22 1.364(6)
C21 H21 0.9500
C22 C23 1.401(5)
C22 H22 0.9500
C23 C25 1.512(5)
C24 H24A 0.9800
C24 H24B 0.9800
C24 H24C 0.9800
C25 H25A 0.9800
C25 H25B 0.9800
C25 H25C 0.9800

loop_
_geom_torsion_atom_site_label_1
_geom_torsion_atom_site_label_2
_geom_torsion_atom_site_label_3
_geom_torsion_atom_site_label_4
_geom_torsion
C11 Fe1 Fe2 C15 -5.75(15)
C12 Fe1 Fe2 C15 -85.45(17)
C13 Fe1 Fe2 C15 71.92(16)
C1 Fe1 Fe2 C15 173.0(8)
C5 Fe1 Fe2 C15 -127.2(2)
C4 Fe1 Fe2 C15 -154.59(17)
C2 Fe1 Fe2 C15 136.1(2)
C3 Fe1 Fe2 C15 165.71(16)
C11 Fe1 Fe2 C12 79.70(18)
C13 Fe1 Fe2 C12 157.38(18)
C1 Fe1 Fe2 C12 -101.5(8)
C5 Fe1 Fe2 C12 -41.8(2)
C4 Fe1 Fe2 C12 -69.13(18)
C2 Fe1 Fe2 C12 -138.4(2)
C3 Fe1 Fe2 C12 -108.84(19)
C11 Fe1 Fe2 C13 -77.68(17)
C12 Fe1 Fe2 C13 -157.38(18)
C1 Fe1 Fe2 C13 101.1(8)
C5 Fe1 Fe2 C13 160.8(2)
C4 Fe1 Fe2 C13 133.49(18)
C2 Fe1 Fe2 C13 64.2(2)
C3 Fe1 Fe2 C13 93.78(18)
C11 Fe1 Fe2 C8 -131.3(3)
C12 Fe1 Fe2 C8 149.0(3)
C13 Fe1 Fe2 C8 -53.7(3)
C1 Fe1 Fe2 C8 47.5(8)
C5 Fe1 Fe2 C8 107.2(4)
C4 Fe1 Fe2 C8 79.8(3)
C2 Fe1 Fe2 C8 10.5(4)
C3 Fe1 Fe2 C8 40.1(3)
C11 Fe1 Fe2 C9 111.9(3)
C12 Fe1 Fe2 C9 32.2(3)
C13 Fe1 Fe2 C9 -170.4(3)
C1 Fe1 Fe2 C9 -69.3(8)
C5 Fe1 Fe2 C9 -9.5(3)
C4 Fe1 Fe2 C9 -36.9(3)
C2 Fe1 Fe2 C9 -106.2(3)
C3 Fe1 Fe2 C9 -76.6(3)
C11 Fe1 Fe2 C7 -149.43(18)
C12 Fe1 Fe2 C7 130.87(19)
C13 Fe1 Fe2 C7 -71.75(19)
C1 Fe1 Fe2 C7 29.4(8)
C5 Fe1 Fe2 C7 89.1(2)
C4 Fe1 Fe2 C7 61.7(2)
C2 Fe1 Fe2 C7 -7.6(2)
C3 Fe1 Fe2 C7 22.03(19)
C11 Fe1 Fe2 C10 134.42(18)
C12 Fe1 Fe2 C10 54.72(19)
C13 Fe1 Fe2 C10 -147.90(19)
C1 Fe1 Fe2 C10 -46.8(8)
C5 Fe1 Fe2 C10 12.9(2)
C4 Fe1 Fe2 C10 -14.41(19)
C2 Fe1 Fe2 C10 -83.7(2)
C3 Fe1 Fe2 C10 -54.12(19)
C11 Fe1 Fe2 C6 173.15(17)
C12 Fe1 Fe2 C6 93.45(19)
C13 Fe1 Fe2 C6 -109.17(18)
C1 Fe1 Fe2 C6 -8.0(8)
C5 Fe1 Fe2 C6 51.7(2)
C4 Fe1 Fe2 C6 24.32(19)
C2 Fe1 Fe2 C6 -45.0(2)
C3 Fe1 Fe2 C6 -15.39(18)
C11 Fe1 Fe2 C14 -45.57(15)
C12 Fe1 Fe2 C14 -125.28(16)
C13 Fe1 Fe2 C14 32.10(15)
C1 Fe1 Fe2 C14 133.2(8)
C5 Fe1 Fe2 C14 -167.1(2)
C4 Fe1 Fe2 C14 165.59(16)
C2 Fe1 Fe2 C14 96.3(2)
C3 Fe1 Fe2 C14 125.89(16)
C11 Fe1 C1 C5 -108.9(3)
C12 Fe1 C1 C5 -18.2(4)
C13 Fe1 C1 C5 163.5(2)
C4 Fe1 C1 C5 37.4(3)
C2 Fe1 C1 C5 117.6(4)
C3 Fe1 C1 C5 80.2(3)
Fe2 Fe1 C1 C5 72.3(9)
C11 Fe1 C1 C2 133.5(3)
C12 Fe1 C1 C2 -135.8(3)
C13 Fe1 C1 C2 46.0(3)
C5 Fe1 C1 C2 -117.6(4)
C4 Fe1 C1 C2 -80.2(3)
C3 Fe1 C1 C2 -37.4(3)
Fe2 Fe1 C1 C2 -45.3(9)
C5 C1 C2 C3 0.2(5)
Fe1 C1 C2 C3 61.5(3)
C5 C1 C2 Fe1 -61.3(3)
C11 Fe1 C2 C3 -170.5(3)
C12 Fe1 C2 C3 -24.7(5)
C13 Fe1 C2 C3 96.9(3)
C1 Fe1 C2 C3 -117.2(4)
C5 Fe1 C2 C3 -79.1(3)
C4 Fe1 C2 C3 -37.0(3)
Fe2 Fe1 C2 C3 51.2(3)
C11 Fe1 C2 C1 -53.3(3)
C12 Fe1 C2 C1 92.5(4)
C13 Fe1 C2 C1 -145.9(3)
C5 Fe1 C2 C1 38.1(3)
C4 Fe1 C2 C1 80.3(3)
C3 Fe1 C2 C1 117.2(4)
Fe2 Fe1 C2 C1 168.4(2)
C1 C2 C3 C4 -0.2(5)
Fe1 C2 C3 C4 59.9(3)
C1 C2 C3 Fe1 -60.2(3)
C11 Fe1 C3 C2 18.7(5)
C12 Fe1 C3 C2 166.5(3)
C13 Fe1 C3 C2 -90.1(3)
C1 Fe1 C3 C2 38.7(3)
C5 Fe1 C3 C2 82.4(3)
C4 Fe1 C3 C2 119.2(4)
Fe2 Fe1 C3 C2 -143.1(3)
C11 Fe1 C3 C4 -100.5(4)
C12 Fe1 C3 C4 47.3(3)
C13 Fe1 C3 C4 150.8(3)
C1 Fe1 C3 C4 -80.5(3)
C5 Fe1 C3 C4 -36.7(3)
C2 Fe1 C3 C4 -119.2(4)
Fe2 Fe1 C3 C4 97.7(3)
C2 C3 C4 C5 0.2(5)
Fe1 C3 C4 C5 60.7(3)
C2 C3 C4 Fe1 -60.5(3)
C11 Fe1 C4 C5 17.9(4)
C12 Fe1 C4 C5 103.9(3)
C13 Fe1 C4 C5 -160.0(3)
C1 Fe1 C4 C5 -38.6(3)
C2 Fe1 C4 C5 -82.4(3)
C3 Fe1 C4 C5 -119.0(4)
Fe2 Fe1 C4 C5 148.6(3)
C11 Fe1 C4 C3 136.8(3)
C12 Fe1 C4 C3 -137.1(3)
C13 Fe1 C4 C3 -41.1(4)
C1 Fe1 C4 C3 80.4(3)
C5 Fe1 C4 C3 119.0(4)
C2 Fe1 C4 C3 36.6(3)
Fe2 Fe1 C4 C3 -92.4(3)
C3 C4 C5 C1 -0.1(5)
Fe1 C4 C5 C1 61.4(3)
C3 C4 C5 Fe1 -61.4(3)
C2 C1 C5 C4 -0.1(5)
Fe1 C1 C5 C4 -62.1(3)
C2 C1 C5 Fe1 62.1(3)
C11 Fe1 C5 C4 -168.0(3)
C12 Fe1 C5 C4 -76.0(3)
C13 Fe1 C5 C4 64.8(7)
C1 Fe1 C5 C4 117.3(4)
C2 Fe1 C5 C4 79.2(3)
C3 Fe1 C5 C4 37.1(3)
Fe2 Fe1 C5 C4 -45.9(3)
C11 Fe1 C5 C1 74.7(3)
C12 Fe1 C5 C1 166.7(3)
C13 Fe1 C5 C1 -52.5(7)
C4 Fe1 C5 C1 -117.3(4)
C2 Fe1 C5 C1 -38.1(3)
C3 Fe1 C5 C1 -80.2(3)
Fe2 Fe1 C5 C1 -163.2(2)
C15 Fe2 C6 C7 -62.3(9)
C12 Fe2 C6 C7 172.6(3)
C13 Fe2 C6 C7 71.9(3)
C8 Fe2 C6 C7 -38.1(3)
C9 Fe2 C6 C7 -82.4(3)
C10 Fe2 C6 C7 -119.7(4)
C14 Fe2 C6 C7 36.3(4)
Fe1 Fe2 C6 C7 123.1(2)
C15 Fe2 C6 C10 57.4(9)
C12 Fe2 C6 C10 -67.7(3)
C13 Fe2 C6 C10 -168.3(2)
C8 Fe2 C6 C10 81.6(3)
C9 Fe2 C6 C10 37.3(3)
C7 Fe2 C6 C10 119.7(4)
C14 Fe2 C6 C10 156.0(3)
Fe1 Fe2 C6 C10 -117.2(2)
C10 C6 C7 C8 -0.2(4)
Fe2 C6 C7 C8 59.5(2)
C10 C6 C7 Fe2 -59.7(3)
C15 Fe2 C7 C6 165.4(2)
C12 Fe2 C7 C6 -11.2(4)
C13 Fe2 C7 C6 -118.1(3)
C8 Fe2 C7 C6 118.5(4)
C9 Fe2 C7 C6 79.7(3)
C10 Fe2 C7 C6 36.7(2)
C14 Fe2 C7 C6 -157.6(2)
Fe1 Fe2 C7 C6 -71.5(3)
C15 Fe2 C7 C8 46.9(3)
C12 Fe2 C7 C8 -129.7(3)
C13 Fe2 C7 C8 123.4(3)
C9 Fe2 C7 C8 -38.8(2)
C10 Fe2 C7 C8 -81.8(3)
C6 Fe2 C7 C8 -118.5(4)
C14 Fe2 C7 C8 83.9(3)
Fe1 Fe2 C7 C8 170.1(2)
C6 C7 C8 C9 0.5(4)
Fe2 C7 C8 C9 61.7(2)
C6 C7 C8 Fe2 -61.2(3)
C15 Fe2 C8 C7 -147.9(2)
C12 Fe2 C8 C7 108.5(3)
C13 Fe2 C8 C7 -67.8(3)
C9 Fe2 C8 C7 117.1(3)
C10 Fe2 C8 C7 79.5(3)
C6 Fe2 C8 C7 37.0(2)
C14 Fe2 C8 C7 -106.3(2)
Fe1 Fe2 C8 C7 -24.6(5)
C15 Fe2 C8 C9 95.0(2)
C12 Fe2 C8 C9 -8.6(4)
C13 Fe2 C8 C9 175.1(2)
C7 Fe2 C8 C9 -117.1(3)
C10 Fe2 C8 C9 -37.5(2)
C6 Fe2 C8 C9 -80.1(3)
C14 Fe2 C8 C9 136.7(2)
Fe1 Fe2 C8 C9 -141.7(3)
C7 C8 C9 C10 -0.6(4)
Fe2 C8 C9 C10 61.6(3)
C7 C8 C9 Fe2 -62.2(2)
C15 Fe2 C9 C10 147.1(3)
C12 Fe2 C9 C10 57.4(3)
C13 Fe2 C9 C10 -128.8(4)
C8 Fe2 C9 C10 -117.8(4)
C7 Fe2 C9 C10 -79.4(3)
C6 Fe2 C9 C10 -37.0(3)
C14 Fe2 C9 C10 -175.0(2)
Fe1 Fe2 C9 C10 32.7(4)
C15 Fe2 C9 C8 -95.1(2)
C12 Fe2 C9 C8 175.2(2)
C13 Fe2 C9 C8 -11.0(5)
C7 Fe2 C9 C8 38.4(2)
C10 Fe2 C9 C8 117.8(4)
C6 Fe2 C9 C8 80.8(3)
C14 Fe2 C9 C8 -57.2(3)
Fe1 Fe2 C9 C8 150.5(2)
C7 C6 C10 C9 -0.2(4)
Fe2 C6 C10 C9 -59.6(3)
C7 C6 C10 Fe2 59.4(3)
C8 C9 C10 C6 0.4(4)
Fe2 C9 C10 C6 60.6(3)
C8 C9 C10 Fe2 -60.1(3)
C15 Fe2 C10 C6 -166.3(2)
C12 Fe2 C10 C6 114.5(3)
C13 Fe2 C10 C6 22.1(4)
C8 Fe2 C10 C6 -80.4(3)
C9 Fe2 C10 C6 -119.0(4)
C7 Fe2 C10 C6 -36.6(2)
C14 Fe2 C10 C6 -103.2(6)
Fe1 Fe2 C10 C6 76.8(2)
C15 Fe2 C10 C9 -47.3(3)
C12 Fe2 C10 C9 -126.6(3)
C13 Fe2 C10 C9 141.1(3)
C8 Fe2 C10 C9 38.6(3)
C7 Fe2 C10 C9 82.4(3)
C6 Fe2 C10 C9 119.0(4)
C14 Fe2 C10 C9 15.7(7)
Fe1 Fe2 C10 C9 -164.2(2)
C12 Fe1 C11 O11 -157(7)
C13 Fe1 C11 O11 105(7)
C1 Fe1 C11 O11 -24(7)
C5 Fe1 C11 O11 -62(7)
C4 Fe1 C11 O11 -73(7)
C2 Fe1 C11 O11 6(7)
C3 Fe1 C11 O11 -6(7)
Fe2 Fe1 C11 O11 155(7)
C11 Fe1 C12 O12 78.1(4)
C13 Fe1 C12 O12 166.8(4)
C1 Fe1 C12 O12 -11.8(5)
C5 Fe1 C12 O12 -23.3(4)
C4 Fe1 C12 O12 -60.2(4)
C2 Fe1 C12 O12 -71.3(6)
C3 Fe1 C12 O12 -87.6(4)
Fe2 Fe1 C12 O12 -175.4(5)
C11 Fe1 C12 Fe2 -106.45(14)
C13 Fe1 C12 Fe2 -17.75(14)
C1 Fe1 C12 Fe2 163.60(19)
C5 Fe1 C12 Fe2 152.13(15)
C4 Fe1 C12 Fe2 115.17(16)
C2 Fe1 C12 Fe2 104.1(3)
C3 Fe1 C12 Fe2 87.83(17)
C15 Fe2 C12 O12 -92.8(4)
C13 Fe2 C12 O12 -167.6(4)
C8 Fe2 C12 O12 15.7(6)
C9 Fe2 C12 O12 9.9(4)
C7 Fe2 C12 O12 84.7(5)
C10 Fe2 C12 O12 42.1(4)
C6 Fe2 C12 O12 77.6(4)
C14 Fe2 C12 O12 -128.5(4)
Fe1 Fe2 C12 O12 175.3(5)
C15 Fe2 C12 Fe1 91.81(14)
C13 Fe2 C12 Fe1 17.05(14)
C8 Fe2 C12 Fe1 -159.6(2)
C9 Fe2 C12 Fe1 -165.44(13)
C7 Fe2 C12 Fe1 -90.6(2)
C10 Fe2 C12 Fe1 -133.22(16)
C6 Fe2 C12 Fe1 -97.72(15)
C14 Fe2 C12 Fe1 56.16(15)
C11 Fe1 C13 C14 43.0(3)
C12 Fe1 C13 C14 -47.8(3)
C1 Fe1 C13 C14 130.9(3)
C5 Fe1 C13 C14 171.6(5)
C4 Fe1 C13 C14 -138.4(3)
C2 Fe1 C13 C14 158.4(3)
C3 Fe1 C13 C14 -163.0(3)
Fe2 Fe1 C13 C14 -64.8(3)
C11 Fe1 C13 C16 -123.3(3)
C12 Fe1 C13 C16 145.9(3)
C1 Fe1 C13 C16 -35.4(4)
C5 Fe1 C13 C16 5.3(8)
C4 Fe1 C13 C16 55.3(4)
C2 Fe1 C13 C16 -7.9(3)
C3 Fe1 C13 C16 30.7(3)
Fe2 Fe1 C13 C16 128.9(3)
C11 Fe1 C13 Fe2 107.74(14)
C12 Fe1 C13 Fe2 16.94(13)
C1 Fe1 C13 Fe2 -164.36(18)
C5 Fe1 C13 Fe2 -123.6(6)
C4 Fe1 C13 Fe2 -73.7(2)
C2 Fe1 C13 Fe2 -136.88(15)
C3 Fe1 C13 Fe2 -98.27(15)
C15 Fe2 C13 C14 25.2(2)
C12 Fe2 C13 C14 109.2(2)
C8 Fe2 C13 C14 -72.8(2)
C9 Fe2 C13 C14 -64.9(4)
C7 Fe2 C13 C14 -109.5(2)
C10 Fe2 C13 C14 -161.0(3)
C6 Fe2 C13 C14 -146.2(2)
Fe1 Fe2 C13 C14 126.0(2)
C15 Fe2 C13 C16 138.8(3)
C12 Fe2 C13 C16 -137.2(3)
C8 Fe2 C13 C16 40.8(4)
C9 Fe2 C13 C16 48.7(5)
C7 Fe2 C13 C16 4.1(3)
C10 Fe2 C13 C16 -47.4(5)
C6 Fe2 C13 C16 -32.6(4)
C14 Fe2 C13 C16 113.6(4)
Fe1 Fe2 C13 C16 -120.5(3)
C15 Fe2 C13 Fe1 -100.75(14)
C12 Fe2 C13 Fe1 -16.76(14)
C8 Fe2 C13 Fe1 161.27(13)
C9 Fe2 C13 Fe1 169.2(3)
C7 Fe2 C13 Fe1 124.58(13)
C10 Fe2 C13 Fe1 73.0(3)
C6 Fe2 C13 Fe1 87.84(16)
C14 Fe2 C13 Fe1 -126.0(2)
C16 C13 C14 C15 -161.9(3)
Fe1 C13 C14 C15 31.4(4)
Fe2 C13 C14 C15 -35.5(2)
C16 C13 C14 Se1 -3.5(5)
Fe1 C13 C14 Se1 -170.16(17)
Fe2 C13 C14 Se1 122.9(3)
C16 C13 C14 Fe2 -126.4(3)
Fe1 C13 C14 Fe2 66.9(2)
C12 Fe2 C14 C15 62.6(2)
C13 Fe2 C14 C15 141.0(3)
C8 Fe2 C14 C15 -99.1(2)
C9 Fe2 C14 C15 -65.7(3)
C7 Fe2 C14 C15 -139.4(2)
C10 Fe2 C14 C15 -78.0(6)
C6 Fe2 C14 C15 -162.3(2)
Fe1 Fe2 C14 C15 102.01(18)
C15 Fe2 C14 C13 -141.0(3)
C12 Fe2 C14 C13 -78.4(2)
C8 Fe2 C14 C13 119.9(2)
C9 Fe2 C14 C13 153.3(2)
C7 Fe2 C14 C13 79.6(2)
C10 Fe2 C14 C13 141.0(6)
C6 Fe2 C14 C13 56.8(3)
Fe1 Fe2 C14 C13 -38.97(18)
C15 Fe2 C14 Se1 100.0(3)
C12 Fe2 C14 Se1 162.6(2)
C13 Fe2 C14 Se1 -119.0(3)
C8 Fe2 C14 Se1 0.9(3)
C9 Fe2 C14 Se1 34.3(3)
C7 Fe2 C14 Se1 -39.4(3)
C10 Fe2 C14 Se1 22.1(7)
C6 Fe2 C14 Se1 -62.2(3)
Fe1 Fe2 C14 Se1 -158.0(2)
C13 C14 C15 N1 -146.7(4)
Se1 C14 C15 N1 52.4(5)
Fe2 C14 C15 N1 175.0(4)
C13 C14 C15 Fe2 38.3(3)
Se1 C14 C15 Fe2 -122.6(2)
C12 Fe2 C15 N1 65.6(5)
C13 Fe2 C15 N1 162.1(5)
C8 Fe2 C15 N1 -83.5(5)
C9 Fe2 C15 N1 -42.1(5)
C7 Fe2 C15 N1 -112.2(5)
C10 Fe2 C15 N1 -13.6(6)
C6 Fe2 C15 N1 -60.8(10)
C14 Fe2 C15 N1 -173.2(6)
Fe1 Fe2 C15 N1 113.9(5)
C12 Fe2 C15 C14 -121.2(2)
C13 Fe2 C15 C14 -24.7(2)
C8 Fe2 C15 C14 89.7(2)
C9 Fe2 C15 C14 131.1(2)
C7 Fe2 C15 C14 61.0(3)
C10 Fe2 C15 C14 159.6(2)
C6 Fe2 C15 C14 112.4(8)
Fe1 Fe2 C15 C14 -72.93(18)
C14 C15 N1 C18 -163.4(3)
Fe2 C15 N1 C18 7.6(6)
C14 C15 N1 C17 12.2(6)
Fe2 C15 N1 C17 -176.9(3)
C15 N1 C18 C19 -99.9(4)
C17 N1 C18 C19 84.4(4)
C15 N1 C18 C23 81.5(4)
C17 N1 C18 C23 -94.2(4)
C23 C18 C19 C20 -6.5(5)
N1 C18 C19 C20 175.1(3)
C23 C18 C19 C24 173.6(3)
N1 C18 C19 C24 -4.9(5)
C18 C19 C20 C21 2.3(5)
C24 C19 C20 C21 -177.8(4)
C19 C20 C21 C22 2.2(6)
C20 C21 C22 C23 -2.7(6)
C19 C18 C23 C22 5.9(5)
N1 C18 C23 C22 -175.5(3)
C19 C18 C23 C25 -172.3(3)
N1 C18 C23 C25 6.2(5)
C21 C22 C23 C18 -1.2(5)
C21 C22 C23 C25 177.1(4)
